data_4506535
loop_
_publ_author_name
'Peuronen, Anssi'
'Valkonen, Arto'
'Kortelainen, Minna'
'Rissanen, Kari'
'Lahtinen, Manu'

_publ_section_title
;
 Halogen Bonding-Based &#x201C;Catch and Release&#x201D;: Reversible
 Solid-State Entrapment of Elemental Iodine with Monoalkylated DABCO Salts
;
_journal_issue 8
_journal_name_full 'Crystal Growth &amp; Design'
_journal_page_first 4157
_journal_paper_doi 10.1021/cg300669t
_journal_volume 12
_journal_year 2012
_chemical_formula_moiety 'C6 H12 I4 N2'
_chemical_formula_sum 'C6 H12 I4 N2'
_chemical_formula_weight 619.78
_chemical_name_systematic
;
 ?
;
_space_group_IT_number 8
_symmetry_cell_setting monoclinic
_symmetry_space_group_name_Hall 'C -2y'
_symmetry_space_group_name_H-M 'C 1 m 1'
_atom_sites_solution_hydrogens geom
_atom_sites_solution_primary direct
_atom_sites_solution_secondary difmap
_audit_creation_method SHELXL-97
_cell_angle_alpha 90.00
_cell_angle_beta 107.925(2)
_cell_angle_gamma 90.00
_cell_formula_units_Z 10
_cell_length_a 13.4915(5)
_cell_length_b 39.8655(17)
_cell_length_c 6.4622(2)
_cell_measurement_reflns_used 4042
_cell_measurement_temperature 123(2)
_cell_measurement_theta_max 28.283
_cell_measurement_theta_min 0.407
_cell_volume 3307.0(2)
_computing_cell_refinement 'DENZO-SMN (Otwinowski & Minor, 1997)'
_computing_data_collection 'Collect (Bruker, 2008)'
_computing_data_reduction DENZO-SMN
_computing_molecular_graphics 'ORTEP-3 (Farrugia, 1997); MERCURY (Macrae, <i>et al.</i>, 2006)'
_computing_publication_material SHELXL-97
_computing_structure_refinement 'SHELXL-97 (Sheldrick, 2008)'
_computing_structure_solution 'SIR-2004 (Burla, et al., 2005)'
_diffrn_ambient_temperature 123(2)
_diffrn_detector_area_resol_mean 9
_diffrn_measured_fraction_theta_full 0.999
_diffrn_measured_fraction_theta_max 0.999
_diffrn_measurement_device_type 'Bruker-Nonius Kappa CCD with APEXII detector'
_diffrn_measurement_method '\f and \w scans'
_diffrn_radiation_monochromator graphite
_diffrn_radiation_source 'fine-focus sealed tube'
_diffrn_radiation_type MoK\a
_diffrn_radiation_wavelength 0.71073
_diffrn_reflns_av_R_equivalents 0.0317
_diffrn_reflns_av_sigmaI/netI 0.0685
_diffrn_reflns_limit_h_max 15
_diffrn_reflns_limit_h_min -16
_diffrn_reflns_limit_k_max 36
_diffrn_reflns_limit_k_min -47
_diffrn_reflns_limit_l_max 7
_diffrn_reflns_limit_l_min -7
_diffrn_reflns_number 8617
_diffrn_reflns_theta_full 25.00
_diffrn_reflns_theta_max 25.00
_diffrn_reflns_theta_min 1.67
_diffrn_standards_decay_% 0
_diffrn_standards_interval_count 0
_diffrn_standards_interval_time 0
_diffrn_standards_number 0
_exptl_absorpt_coefficient_mu 9.385
_exptl_absorpt_correction_T_max 0.7660
_exptl_absorpt_correction_T_min 0.1589
_exptl_absorpt_correction_type multi-scan
_exptl_absorpt_process_details Sadabs
_exptl_crystal_colour red
_exptl_crystal_density_diffrn 3.112
_exptl_crystal_density_method 'not measured'
_exptl_crystal_description leaf
_exptl_crystal_F_000 2740
_exptl_crystal_size_max 0.31
_exptl_crystal_size_mid 0.26
_exptl_crystal_size_min 0.03
_refine_diff_density_max 1.146
_refine_diff_density_min -1.291
_refine_diff_density_rms 0.202
_refine_ls_abs_structure_details 'Flack H D (1983), Acta Cryst. A39, 876-881'
_refine_ls_abs_structure_Flack 0.56(15)
_refine_ls_extinction_method none
_refine_ls_goodness_of_fit_ref 1.044
_refine_ls_hydrogen_treatment constr
_refine_ls_matrix_type full
_refine_ls_number_parameters 168
_refine_ls_number_reflns 5655
_refine_ls_number_restraints 73
_refine_ls_restrained_S_all 1.037
_refine_ls_R_factor_all 0.0627
_refine_ls_R_factor_gt 0.0424
_refine_ls_shift/su_max 0.002
_refine_ls_shift/su_mean 0.000
_refine_ls_structure_factor_coef Fsqd
_refine_ls_weighting_details 'calc w=1/[\s^2^(Fo^2^)+(0.0000P)^2^+36.4314P] where P=(Fo^2^+2Fc^2^)/3'
_refine_ls_weighting_scheme calc
_refine_ls_wR_factor_gt 0.0912
_refine_ls_wR_factor_ref 0.1004
_reflns_number_gt 4101
_reflns_number_total 5655
_reflns_threshold_expression >2\s(I)
_cod_data_source_file cg300669t_si_002.cif
_cod_data_source_block 1b
_cod_original_sg_symbol_H-M Cm
_cod_database_code 4506535

loop_
_symmetry_equiv_pos_as_xyz
'x, y, z'
'x, -y, z'
'x+1/2, y+1/2, z'
'x+1/2, -y+1/2, z'

loop_
_atom_site_label
_atom_site_type_symbol
_atom_site_fract_x
_atom_site_fract_y
_atom_site_fract_z
_atom_site_U_iso_or_equiv
_atom_site_adp_type
_atom_site_occupancy
_atom_site_symmetry_multiplicity
_atom_site_calc_flag
_atom_site_refinement_flags
I1 I 0.58949(17) 0.0000 0.4077(4) 0.0182(5) Uani 1 2 d SD
I2 I 0.41891(19) 0.0000 0.5773(4) 0.0247(6) Uani 1 2 d S
I3 I 1.02847(15) 0.0000 -0.0476(3) 0.0146(5) Uani 1 2 d SD
I4 I 1.17634(16) 0.0000 -0.2770(4) 0.0211(6) Uani 1 2 d S
N1 N 0.7394(15) 0.0000 0.275(4) 0.0174(9) Uani 1 2 d SD
N2 N 0.8885(15) 0.0000 0.113(4) 0.0174(9) Uani 1 2 d SD
C1 C 0.693(2) 0.0000 0.021(4) 0.0228(6) Uani 1 2 d SU
H1A H 0.6494 0.0202 -0.0307 0.027 Uiso 0.50 1 calc PR
H1B H 0.6494 -0.0202 -0.0307 0.027 Uiso 0.50 1 calc PR
C2 C 0.795(2) 0.0000 -0.065(5) 0.0228(6) Uani 1 2 d SU
H2A H 0.7937 -0.0201 -0.1560 0.027 Uiso 0.50 1 calc PR
H2B H 0.7937 0.0201 -0.1560 0.027 Uiso 0.50 1 calc PR
C3 C 0.8963(16) 0.0316(5) 0.264(4) 0.0228(6) Uani 1 1 d U
H3A H 0.8944 0.0524 0.1792 0.027 Uiso 1 1 calc R
H3B H 0.9627 0.0310 0.3842 0.027 Uiso 1 1 calc R
C4 C 0.8013(15) 0.0309(5) 0.359(3) 0.0228(6) Uani 1 1 d U
H4A H 0.8269 0.0306 0.5195 0.027 Uiso 1 1 calc R
H4B H 0.7575 0.0511 0.3111 0.027 Uiso 1 1 calc R
I1A I 0.11714(12) 0.10128(4) 0.4343(3) 0.0219(5) Uani 1 1 d D
I2A I -0.03378(15) 0.10225(4) 0.6557(3) 0.0335(6) Uani 1 1 d .
I4A I 0.72618(14) 0.09771(4) -0.1880(3) 0.0300(5) Uani 1 1 d .
I3A I 0.55701(12) 0.09808(4) -0.0147(3) 0.0175(4) Uani 1 1 d D
N1A N 0.2523(13) 0.1007(4) 0.260(3) 0.0174(9) Uani 1 1 d D
N2A N 0.4101(12) 0.0995(4) 0.126(3) 0.0174(9) Uani 1 1 d D
C1A C 0.2468(16) 0.0716(5) 0.128(4) 0.0228(6) Uani 1 1 d U
H1A1 H 0.1840 0.0730 -0.0012 0.027 Uiso 1 1 calc R
H1A2 H 0.2404 0.0514 0.2116 0.027 Uiso 1 1 calc R
C2A C 0.3415(15) 0.0687(5) 0.056(3) 0.0228(6) Uani 1 1 d U
H2A1 H 0.3205 0.0666 -0.1046 0.027 Uiso 1 1 calc R
H2A2 H 0.3812 0.0484 0.1200 0.027 Uiso 1 1 calc R
C3A C 0.3454(14) 0.1296(5) 0.057(3) 0.0228(6) Uani 1 1 d U
H3A1 H 0.3208 0.1307 -0.1038 0.027 Uiso 1 1 calc R
H3A2 H 0.3881 0.1498 0.1115 0.027 Uiso 1 1 calc R
C4A C 0.2527(16) 0.1296(5) 0.141(4) 0.0228(6) Uani 1 1 d U
H4A1 H 0.2556 0.1495 0.2339 0.027 Uiso 1 1 calc R
H4A2 H 0.1877 0.1308 0.0168 0.027 Uiso 1 1 calc R
C5A C 0.3574(16) 0.0990(4) 0.444(4) 0.0228(6) Uani 1 1 d U
H5A1 H 0.3650 0.1189 0.5390 0.027 Uiso 1 1 calc R
H5A2 H 0.3592 0.0787 0.5335 0.027 Uiso 1 1 calc R
C6A C 0.4428(16) 0.0979(4) 0.350(3) 0.0228(6) Uani 1 1 d U
H6A1 H 0.4906 0.1168 0.4083 0.027 Uiso 1 1 calc R
H6A2 H 0.4824 0.0768 0.3958 0.027 Uiso 1 1 calc R
I1B I 0.59633(11) 0.19622(4) 0.4142(2) 0.0244(4) Uani 1 1 d D
I2B I 0.43263(14) 0.19524(5) 0.6016(3) 0.0434(6) Uani 1 1 d .
I3B I 1.03685(11) 0.20342(5) -0.0349(2) 0.0251(4) Uani 1 1 d D
I4B I 1.19422(16) 0.20494(5) -0.2401(4) 0.0525(7) Uani 1 1 d .
N1B N 0.7414(10) 0.1972(5) 0.271(3) 0.0174(9) Uani 1 1 d D
N2B N 0.8928(10) 0.1999(5) 0.115(3) 0.0174(9) Uani 1 1 d D
C1B C 0.7959(12) 0.2294(4) 0.347(3) 0.0228(6) Uani 1 1 d U
H1B1 H 0.8222 0.2300 0.5076 0.027 Uiso 1 1 calc R
H1B2 H 0.7478 0.2485 0.2956 0.027 Uiso 1 1 calc R
C2B C 0.8923(13) 0.2315(4) 0.246(3) 0.0228(6) Uani 1 1 d U
H2B1 H 0.8841 0.2515 0.1504 0.027 Uiso 1 1 calc R
H2B2 H 0.9590 0.2336 0.3642 0.027 Uiso 1 1 calc R
C3B C 0.7980(12) 0.1981(4) -0.063(3) 0.0228(6) Uani 1 1 d U
H3B1 H 0.7985 0.1778 -0.1504 0.027 Uiso 1 1 calc R
H3B2 H 0.7923 0.2180 -0.1581 0.027 Uiso 1 1 calc R
C4B C 0.7030(13) 0.1970(4) 0.026(3) 0.0228(6) Uani 1 1 d U
H4B1 H 0.6575 0.2166 -0.0275 0.027 Uiso 1 1 calc R
H4B2 H 0.6618 0.1764 -0.0258 0.027 Uiso 1 1 calc R
C5B C 0.8066(12) 0.1689(4) 0.354(3) 0.0228(6) Uani 1 1 d U
H5B1 H 0.7670 0.1478 0.3113 0.027 Uiso 1 1 calc R
H5B2 H 0.8335 0.1698 0.5151 0.027 Uiso 1 1 calc R
C6B C 0.9009(13) 0.1708(4) 0.251(3) 0.0228(6) Uani 1 1 d U
H6B1 H 0.9679 0.1715 0.3703 0.027 Uiso 1 1 calc R
H6B2 H 0.9005 0.1503 0.1644 0.027 Uiso 1 1 calc R

loop_
_atom_site_aniso_label
_atom_site_aniso_U_11
_atom_site_aniso_U_22
_atom_site_aniso_U_33
_atom_site_aniso_U_23
_atom_site_aniso_U_13
_atom_site_aniso_U_12
I1 0.0173(12) 0.0206(11) 0.0169(13) 0.000 0.0054(10) 0.000
I2 0.0288(13) 0.0183(11) 0.0353(15) 0.000 0.0218(11) 0.000
I3 0.0141(13) 0.0167(11) 0.0139(12) 0.000 0.0054(9) 0.000
I4 0.0206(12) 0.0183(11) 0.0237(13) 0.000 0.0056(9) 0.000
N1 0.0147(19) 0.021(2) 0.017(2) 0.000 0.0050(16) 0.000
N2 0.0147(19) 0.021(2) 0.017(2) 0.000 0.0050(16) 0.000
C1 0.0198(13) 0.0266(14) 0.0239(14) 0.000 0.0095(11) 0.000
C2 0.0198(13) 0.0266(14) 0.0239(14) 0.000 0.0095(11) 0.000
C3 0.0198(13) 0.0266(14) 0.0239(14) 0.000 0.0095(11) 0.000
C4 0.0198(13) 0.0266(14) 0.0239(14) 0.000 0.0095(11) 0.000
I1A 0.0184(12) 0.0247(9) 0.0257(11) -0.0002(6) 0.0116(9) -0.0018(6)
I2A 0.0268(11) 0.0464(12) 0.0375(12) -0.0075(7) 0.0252(9) -0.0081(6)
I4A 0.0138(9) 0.0447(12) 0.0326(11) 0.0048(7) 0.0089(8) 0.0058(6)
I3A 0.0105(9) 0.0231(9) 0.0200(10) -0.0006(6) 0.0064(7) -0.0001(5)
N1A 0.0147(19) 0.021(2) 0.017(2) 0.000 0.0050(16) 0.000
N2A 0.0147(19) 0.021(2) 0.017(2) 0.000 0.0050(16) 0.000
C1A 0.0198(13) 0.0266(14) 0.0239(14) 0.000 0.0095(11) 0.000
C2A 0.0198(13) 0.0266(14) 0.0239(14) 0.000 0.0095(11) 0.000
C3A 0.0198(13) 0.0266(14) 0.0239(14) 0.000 0.0095(11) 0.000
C4A 0.0198(13) 0.0266(14) 0.0239(14) 0.000 0.0095(11) 0.000
C5A 0.0198(13) 0.0266(14) 0.0239(14) 0.000 0.0095(11) 0.000
C6A 0.0198(13) 0.0266(14) 0.0239(14) 0.000 0.0095(11) 0.000
I1B 0.0288(8) 0.0217(8) 0.0262(8) -0.0025(8) 0.0136(6) -0.0021(7)
I2B 0.0549(12) 0.0319(9) 0.0633(13) -0.0129(10) 0.0476(10) -0.0140(8)
I3B 0.0282(9) 0.0210(8) 0.0328(10) 0.0043(9) 0.0190(7) 0.0061(7)
I4B 0.0642(13) 0.0319(10) 0.0846(16) 0.0280(10) 0.0571(12) 0.0222(9)
N1B 0.0147(19) 0.021(2) 0.017(2) 0.000 0.0050(16) 0.000
N2B 0.0147(19) 0.021(2) 0.017(2) 0.000 0.0050(16) 0.000
C1B 0.0198(13) 0.0266(14) 0.0239(14) 0.000 0.0095(11) 0.000
C2B 0.0198(13) 0.0266(14) 0.0239(14) 0.000 0.0095(11) 0.000
C3B 0.0198(13) 0.0266(14) 0.0239(14) 0.000 0.0095(11) 0.000
C4B 0.0198(13) 0.0266(14) 0.0239(14) 0.000 0.0095(11) 0.000
C5B 0.0198(13) 0.0266(14) 0.0239(14) 0.000 0.0095(11) 0.000
C6B 0.0198(13) 0.0266(14) 0.0239(14) 0.000 0.0095(11) 0.000

loop_
_atom_type_symbol
_atom_type_description
_atom_type_scat_dispersion_real
_atom_type_scat_dispersion_imag
_atom_type_scat_source
C C 0.0033 0.0016 'International Tables Vol C Tables 4.2.6.8 and 6.1.1.4'
H H 0.0000 0.0000 'International Tables Vol C Tables 4.2.6.8 and 6.1.1.4'
N N 0.0061 0.0033 'International Tables Vol C Tables 4.2.6.8 and 6.1.1.4'
I I -0.4742 1.8119 'International Tables Vol C Tables 4.2.6.8 and 6.1.1.4'

loop_
_geom_angle_atom_site_label_1
_geom_angle_atom_site_label_2
_geom_angle_atom_site_label_3
_geom_angle
_geom_angle_site_symmetry_1
_geom_angle_site_symmetry_3
N1 I1 I2 178.1(7) . .
N2 I3 I4 174.1(6) . .
C4 N1 C4 111(2) . 2
C4 N1 C1 112.2(12) . .
C4 N1 C1 112.2(12) 2 .
C4 N1 I1 107.8(10) . .
C4 N1 I1 107.8(10) 2 .
C1 N1 I1 105.0(14) . .
C2 N2 C3 112.0(12) . .
C2 N2 C3 112.0(12) . 2
C3 N2 C3 106(2) . 2
C2 N2 I3 105.6(15) . .
C3 N2 I3 110.7(10) . .
C3 N2 I3 110.7(10) 2 .
N1 C1 C2 104.1(19) . .
N1 C1 H1A 110.9 . .
C2 C1 H1A 110.9 . .
N1 C1 H1B 110.9 . .
C2 C1 H1B 110.9 . .
H1A C1 H1B 109.0 . .
N2 C2 C1 111(2) . .
N2 C2 H2A 109.5 . .
C1 C2 H2A 109.5 . .
N2 C2 H2B 109.5 . .
C1 C2 H2B 109.5 . .
H2A C2 H2B 108.0 . .
N2 C3 C4 108.7(15) . .
N2 C3 H3A 110.0 . .
C4 C3 H3A 110.0 . .
N2 C3 H3B 110.0 . .
C4 C3 H3B 110.0 . .
H3A C3 H3B 108.3 . .
N1 C4 C3 107.6(15) . .
N1 C4 H4A 110.2 . .
C3 C4 H4A 110.2 . .
N1 C4 H4B 110.2 . .
C3 C4 H4B 110.2 . .
H4A C4 H4B 108.5 . .
N1A I1A I2A 177.5(5) . .
N2A I3A I4A 178.5(5) . .
C4A N1A C1A 110.6(18) . .
C4A N1A C5A 107.8(15) . .
C1A N1A C5A 106.9(14) . .
C4A N1A I1A 112.5(11) . .
C1A N1A I1A 112.2(11) . .
C5A N1A I1A 106.5(11) . .
C6A N2A C3A 109.1(14) . .
C6A N2A C2A 104.1(14) . .
C3A N2A C2A 108.6(16) . .
C6A N2A I3A 111.0(13) . .
C3A N2A I3A 112.6(10) . .
C2A N2A I3A 111.1(10) . .
N1A C1A C2A 110.9(16) . .
N1A C1A H1A1 109.5 . .
C2A C1A H1A1 109.5 . .
N1A C1A H1A2 109.5 . .
C2A C1A H1A2 109.5 . .
H1A1 C1A H1A2 108.0 . .
C1A C2A N2A 110.1(16) . .
C1A C2A H2A1 109.6 . .
N2A C2A H2A1 109.6 . .
C1A C2A H2A2 109.6 . .
N2A C2A H2A2 109.6 . .
H2A1 C2A H2A2 108.2 . .
N2A C3A C4A 111.8(15) . .
N2A C3A H3A1 109.3 . .
C4A C3A H3A1 109.3 . .
N2A C3A H3A2 109.3 . .
C4A C3A H3A2 109.3 . .
H3A1 C3A H3A2 107.9 . .
N1A C4A C3A 110.1(16) . .
N1A C4A H4A1 109.6 . .
C3A C4A H4A1 109.6 . .
N1A C4A H4A2 109.6 . .
C3A C4A H4A2 109.6 . .
H4A1 C4A H4A2 108.2 . .
C6A C5A N1A 109.6(17) . .
C6A C5A H5A1 109.8 . .
N1A C5A H5A1 109.8 . .
C6A C5A H5A2 109.8 . .
N1A C5A H5A2 109.8 . .
H5A1 C5A H5A2 108.2 . .
N2A C6A C5A 113.4(17) . .
N2A C6A H6A1 108.9 . .
C5A C6A H6A1 108.9 . .
N2A C6A H6A2 108.9 . .
C5A C6A H6A2 108.9 . .
H6A1 C6A H6A2 107.7 . .
N1B I1B I2B 177.4(4) . .
N2B I3B I4B 175.4(4) . .
C5B N1B C1B 111.9(13) . .
C5B N1B C4B 111.3(14) . .
C1B N1B C4B 109.2(14) . .
C5B N1B I1B 108.6(10) . .
C1B N1B I1B 105.4(10) . .
C4B N1B I1B 110.3(9) . .
C3B N2B C6B 109.3(14) . .
C3B N2B C2B 109.4(14) . .
C6B N2B C2B 110.0(14) . .
C3B N2B I3B 107.9(10) . .
C6B N2B I3B 111.8(11) . .
C2B N2B I3B 108.4(10) . .
N1B C1B C2B 106.7(12) . .
N1B C1B H1B1 110.4 . .
C2B C1B H1B1 110.4 . .
N1B C1B H1B2 110.4 . .
C2B C1B H1B2 110.4 . .
H1B1 C1B H1B2 108.6 . .
N2B C2B C1B 108.7(12) . .
N2B C2B H2B1 109.9 . .
C1B C2B H2B1 109.9 . .
N2B C2B H2B2 109.9 . .
C1B C2B H2B2 109.9 . .
H2B1 C2B H2B2 108.3 . .
N2B C3B C4B 109.6(14) . .
N2B C3B H3B1 109.7 . .
C4B C3B H3B1 109.7 . .
N2B C3B H3B2 109.7 . .
C4B C3B H3B2 109.7 . .
H3B1 C3B H3B2 108.2 . .
N1B C4B C3B 109.4(12) . .
N1B C4B H4B1 109.8 . .
C3B C4B H4B1 109.8 . .
N1B C4B H4B2 109.8 . .
C3B C4B H4B2 109.8 . .
H4B1 C4B H4B2 108.2 . .
N1B C5B C6B 106.2(13) . .
N1B C5B H5B1 110.5 . .
C6B C5B H5B1 110.5 . .
N1B C5B H5B2 110.5 . .
C6B C5B H5B2 110.5 . .
H5B1 C5B H5B2 108.7 . .
N2B C6B C5B 111.7(13) . .
N2B C6B H6B1 109.3 . .
C5B C6B H6B1 109.3 . .
N2B C6B H6B2 109.3 . .
C5B C6B H6B2 109.3 . .
H6B1 C6B H6B2 107.9 . .

loop_
_geom_bond_atom_site_label_1
_geom_bond_atom_site_label_2
_geom_bond_distance
_geom_bond_site_symmetry_2
I1 N1 2.427(12) .
I1 I2 2.837(3) .
I3 N2 2.417(12) .
I3 I4 2.828(3) .
N1 C4 1.49(2) .
N1 C4 1.49(2) 2
N1 C1 1.57(4) .
N2 C2 1.42(4) .
N2 C3 1.58(2) .
N2 C3 1.58(2) 2
C1 C2 1.64(4) .
C1 H1A 0.9900 .
C1 H1B 0.9900 .
C2 H2A 0.9900 .
C2 H2B 0.9900 .
C3 C4 1.58(3) .
C3 H3A 0.9900 .
C3 H3B 0.9900 .
C4 H4A 0.9900 .
C4 H4B 0.9900 .
I1A N1A 2.422(10) .
I1A I2A 2.827(3) .
I4A I3A 2.835(3) .
I3A N2A 2.424(10) .
N1A C4A 1.39(2) .
N1A C1A 1.43(2) .
N1A C5A 1.55(3) .
N2A C6A 1.38(3) .
N2A C3A 1.47(2) .
N2A C2A 1.52(2) .
C1A C2A 1.49(3) .
C1A H1A1 0.9900 .
C1A H1A2 0.9900 .
C2A H2A1 0.9900 .
C2A H2A2 0.9900 .
C3A C4A 1.51(3) .
C3A H3A1 0.9900 .
C3A H3A2 0.9900 .
C4A H4A1 0.9900 .
C4A H4A2 0.9900 .
C5A C6A 1.46(3) .
C5A H5A1 0.9900 .
C5A H5A2 0.9900 .
C6A H6A1 0.9900 .
C6A H6A2 0.9900 .
I1B N1B 2.409(10) .
I1B I2B 2.827(2) .
I3B N2B 2.429(10) .
I3B I4B 2.829(3) .
N1B C5B 1.43(2) .
N1B C1B 1.48(2) .
N1B C4B 1.50(2) .
N2B C3B 1.44(2) .
N2B C6B 1.44(2) .
N2B C2B 1.52(2) .
C1B C2B 1.63(2) .
C1B H1B1 0.9900 .
C1B H1B2 0.9900 .
C2B H2B1 0.9900 .
C2B H2B2 0.9900 .
C3B C4B 1.56(2) .
C3B H3B1 0.9900 .
C3B H3B2 0.9900 .
C4B H4B1 0.9900 .
C4B H4B2 0.9900 .
C5B C6B 1.61(2) .
C5B H5B1 0.9900 .
C5B H5B2 0.9900 .
C6B H6B1 0.9900 .
C6B H6B2 0.9900 .

loop_
_geom_torsion_atom_site_label_1
_geom_torsion_atom_site_label_2
_geom_torsion_atom_site_label_3
_geom_torsion_atom_site_label_4
_geom_torsion
_geom_torsion_site_symmetry_1
_geom_torsion_site_symmetry_4
I2 I1 N1 C4 -60.1(14) . .
I2 I1 N1 C4 60.1(14) . 2
I2 I1 N1 C1 180.00(3) . .
I4 I3 N2 C2 0.000(5) . .
I4 I3 N2 C3 -121.4(13) . .
I4 I3 N2 C3 121.4(13) . 2
C4 N1 C1 C2 63.1(11) . .
C4 N1 C1 C2 -63.1(11) 2 .
I1 N1 C1 C2 180.000(2) . .
C3 N2 C2 C1 -59.4(12) . .
C3 N2 C2 C1 59.4(12) 2 .
I3 N2 C2 C1 180.0 . .
N1 C1 C2 N2 0.000(2) . .
C2 N2 C3 C4 61(2) . .
C3 N2 C3 C4 -62(2) 2 .
I3 N2 C3 C4 178.3(13) . .
C4 N1 C4 C3 64(2) 2 .
C1 N1 C4 C3 -62(2) . .
I1 N1 C4 C3 -177.7(13) . .
N2 C3 C4 N1 1(2) . .
I2A I1A N1A C4A -110(9) . .
I2A I1A N1A C1A 125(8) . .
I2A I1A N1A C5A 8(9) . .
I4A I3A N2A C6A -140(17) . .
I4A I3A N2A C3A -17(19) . .
I4A I3A N2A C2A 105(17) . .
C4A N1A C1A C2A 64(2) . .
C5A N1A C1A C2A -53(2) . .
I1A N1A C1A C2A -169.6(13) . .
N1A C1A C2A N2A -6(2) . .
C6A N2A C2A C1A 65.4(19) . .
C3A N2A C2A C1A -51(2) . .
I3A N2A C2A C1A -175.0(13) . .
C6A N2A C3A C4A -58(2) . .
C2A N2A C3A C4A 55(2) . .
I3A N2A C3A C4A 178.3(13) . .
C1A N1A C4A C3A -60(2) . .
C5A N1A C4A C3A 57(2) . .
I1A N1A C4A C3A 173.6(13) . .
N2A C3A C4A N1A -1(2) . .
C4A N1A C5A C6A -60.2(19) . .
C1A N1A C5A C6A 58.8(18) . .
I1A N1A C5A C6A 178.9(11) . .
C3A N2A C6A C5A 54.9(19) . .
C2A N2A C6A C5A -60.9(18) . .
I3A N2A C6A C5A 179.4(11) . .
N1A C5A C6A N2A 2(2) . .
I2B I1B N1B C5B 61(10) . .
I2B I1B N1B C1B -59(10) . .
I2B I1B N1B C4B -177(100) . .
I4B I3B N2B C3B -25(7) . .
I4B I3B N2B C6B 95(6) . .
I4B I3B N2B C2B -143(5) . .
C5B N1B C1B C2B 64.0(17) . .
C4B N1B C1B C2B -59.6(16) . .
I1B N1B C1B C2B -178.1(10) . .
C3B N2B C2B C1B 62.6(17) . .
C6B N2B C2B C1B -57.5(16) . .
I3B N2B C2B C1B 180.0(10) . .
N1B C1B C2B N2B -1.1(16) . .
C6B N2B C3B C4B 60.0(18) . .
C2B N2B C3B C4B -60.6(17) . .
I3B N2B C3B C4B -178.2(11) . .
C5B N1B C4B C3B -60.2(17) . .
C1B N1B C4B C3B 63.8(17) . .
I1B N1B C4B C3B 179.2(10) . .
N2B C3B C4B N1B -1.4(18) . .
C1B N1B C5B C6B -64.6(17) . .
C4B N1B C5B C6B 57.9(16) . .
I1B N1B C5B C6B 179.5(10) . .
C3B N2B C6B C5B -61.7(18) . .
C2B N2B C6B C5B 58.5(16) . .
I3B N2B C6B C5B 178.9(10) . .
N1B C5B C6B N2B 1.4(17) . .
